data_7717149
loop_
_publ_author_name
'Borisova, Nataliya E.'
'Kharcheva, Anastasia V.'
'Sumyanova, Tsagana B.'
'Gontcharenko, Victoria'
'Matveev, Pert I.'
'Starostin, Leonid'
'Trigub, Alexander'
'Ivanov, Alexey V.'
'Patsaeva, Svetlana V.'

_publ_section_title
;
 Bipyridyldicarboxamides and f-metals: the influence of electron effects
 on the structure, stability, separation, and photophysical properties of
 their complexes.
;
_journal_issue 43
_journal_name_full 'Dalton transactions (Cambridge, England : 2003)'
_journal_page_first 17673
_journal_page_last 17686
_journal_paper_doi 10.1039/d4dt02489c
_journal_volume 53
_journal_year 2024
_chemical_formula_moiety 'C28 H24 F2 N7 O11 Sm'
_chemical_formula_sum 'C28 H24 F2 N7 O11 Sm'
_chemical_formula_weight 822.89
_space_group_crystal_system monoclinic
_space_group_IT_number 14
_space_group_name_Hall '-P 2ybc'
_space_group_name_H-M_alt 'P 1 21/c 1'
_atom_sites_solution_hydrogens geom
_atom_sites_solution_primary dual
_audit_creation_date 2022-07-16
_audit_creation_method
;
Olex2 1.5
(compiled 2022.04.07 svn.rca3783a0 for OlexSys, GUI svn.r6498)
;
_audit_update_record
;
2022-08-09 deposited with the CCDC.	2024-10-03 downloaded from the CCDC.
;
_cell_angle_alpha 90
_cell_angle_beta 97.645(6)
_cell_angle_gamma 90
_cell_formula_units_Z 4
_cell_length_a 23.577(4)
_cell_length_b 8.6260(16)
_cell_length_c 15.710(3)
_cell_measurement_reflns_used 4567
_cell_measurement_temperature 110.00
_cell_measurement_theta_max 27.67
_cell_measurement_theta_min 2.62
_cell_volume 3166.6(10)
_computing_cell_refinement 'SAINT V8.40B (?, 2016)'
_computing_data_reduction 'SAINT V8.40B (?, 2016)'
_computing_molecular_graphics 'Olex2 1.5 (Dolomanov et al., 2009)'
_computing_publication_material 'Olex2 1.5 (Dolomanov et al., 2009)'
_computing_structure_refinement 'SHELXL 2018/3 (Sheldrick, 2015)'
_computing_structure_solution 'SHELXT 2018/2 (Sheldrick, 2018)'
_diffrn_ambient_temperature 110.00
_diffrn_measured_fraction_theta_full 0.999
_diffrn_measured_fraction_theta_max 0.999
_diffrn_measurement_device_type 'Bruker D8 Quest with Photon III detector'
_diffrn_measurement_method 'phi and omega shutterless scans'
_diffrn_radiation_type MoK\a
_diffrn_radiation_wavelength 0.71073
_diffrn_reflns_av_R_equivalents 0.0758
_diffrn_reflns_av_unetI/netI 0.0730
_diffrn_reflns_Laue_measured_fraction_full 0.999
_diffrn_reflns_Laue_measured_fraction_max 0.999
_diffrn_reflns_limit_h_max 33
_diffrn_reflns_limit_h_min -32
_diffrn_reflns_limit_k_max 12
_diffrn_reflns_limit_k_min -12
_diffrn_reflns_limit_l_max 22
_diffrn_reflns_limit_l_min -22
_diffrn_reflns_number 32653
_diffrn_reflns_point_group_measured_fraction_full 0.999
_diffrn_reflns_point_group_measured_fraction_max 0.999
_diffrn_reflns_theta_full 25.242
_diffrn_reflns_theta_max 30.000
_diffrn_reflns_theta_min 2.517
_diffrn_source 'micro-focus sealed X-ray tube'
_diffrn_source_current 1.4
_diffrn_source_power 0.07
_diffrn_source_voltage 50.0
_exptl_absorpt_coefficient_mu 1.937
_exptl_absorpt_correction_T_max 0.6478
_exptl_absorpt_correction_T_min 0.5576
_exptl_absorpt_correction_type multi-scan
_exptl_absorpt_process_details
;
SADABS-2016/2 (Bruker,2016/2) was used for absorption correction.
wR2(int) was 0.1415 before and 0.0610 after correction.
The Ratio of minimum to maximum transmission is 0.8608.
The \l/2 correction factor is Not present.
;
_exptl_crystal_colour colourless
_exptl_crystal_density_diffrn 1.726
_exptl_crystal_description block
_exptl_crystal_F_000 1636
_exptl_crystal_size_max 0.102
_exptl_crystal_size_mid 0.095
_exptl_crystal_size_min 0.089
_refine_diff_density_max 1.655
_refine_diff_density_min -1.296
_refine_diff_density_rms 0.144
_refine_ls_extinction_method none
_refine_ls_goodness_of_fit_ref 0.993
_refine_ls_hydrogen_treatment constr
_refine_ls_matrix_type full
_refine_ls_number_parameters 444
_refine_ls_number_reflns 9221
_refine_ls_number_restraints 6
_refine_ls_restrained_S_all 0.995
_refine_ls_R_factor_all 0.0630
_refine_ls_R_factor_gt 0.0436
_refine_ls_shift/su_max 0.002
_refine_ls_shift/su_mean 0.000
_refine_ls_structure_factor_coef Fsqd
_refine_ls_weighting_details 'w=1/[\s^2^(Fo^2^)+(0.0375P)^2^] where P=(Fo^2^+2Fc^2^)/3'
_refine_ls_weighting_scheme calc
_refine_ls_wR_factor_gt 0.0899
_refine_ls_wR_factor_ref 0.0977
_reflns_Friedel_coverage 0.000
_reflns_number_gt 6960
_reflns_number_total 9221
_reflns_threshold_expression 'I > 2\s(I)'
_cod_data_source_file d4dt02489c3.cif
_cod_data_source_block w
_cod_depositor_comments 'Adding full bibliography for 7717147--7717151.cif.'
_cod_database_code 7717149
_shelx_shelxl_version_number 2018/3
_shelx_space_group_comment
;
The symmetry employed for this shelxl refinement is uniquely defined
by the following loop, which should always be used as a source of
symmetry information in preference to the above space-group names.
They are only intended as comments.
;
_olex2_refinement_description
;
1. Fixed Uiso
 At 1.2 times of:
  All C(H) groups, All C(H,H) groups
 At 1.5 times of:
  All C(H,H,H) groups
2. Uiso/Uaniso restraints and constraints
Uanis(O10) \\sim Ueq: with sigma of 0.005 and sigma for terminal atoms of 0.01
3.a Secondary CH2 refined with riding coordinates:
 C2(H2A,H2B), C27(H27A,H27B)
3.b Aromatic/amide H refined with riding coordinates:
 C16(H16), C13(H13), C5(H5), C11(H11), C8(H8), C17(H17), C12(H12), C18(H18),
 C4(H4), C22(H22), C7(H7), C25(H25), C23(H23), C26(H26)
3.c Idealised Me refined as rotating group:
 C1(H1A,H1B,H1C), C28(H28A,H28B,H28C)
;
_olex2_submission_special_instructions 'No special instructions were received'

loop_
_space_group_symop_operation_xyz
'x, y, z'
'-x, y+1/2, -z+1/2'
'-x, -y, -z'
'x, -y-1/2, z-1/2'

loop_
_atom_site_label
_atom_site_type_symbol
_atom_site_fract_x
_atom_site_fract_y
_atom_site_fract_z
_atom_site_U_iso_or_equiv
_atom_site_adp_type
_atom_site_occupancy
_atom_site_site_symmetry_order
_atom_site_calc_flag
_atom_site_refinement_flags_posn
_atom_site_refinement_flags_adp
_atom_site_refinement_flags_occupancy
_atom_site_disorder_assembly
_atom_site_disorder_group
Sm1 Sm 0.73935(2) 0.48590(2) 0.81117(2) 0.01612(6) Uani 1 1 d . . . . .
O1 O 0.69908(10) 0.2640(3) 0.73198(17) 0.0179(5) Uani 1 1 d . . . . .
O2 O 0.77901(11) 0.6794(3) 0.91434(17) 0.0218(6) Uani 1 1 d . . . . .
F1 F 0.44212(11) 0.2826(3) 0.39241(17) 0.0376(6) Uani 1 1 d . . . . .
O3 O 0.62862(11) 0.4601(3) 0.80328(19) 0.0250(6) Uani 1 1 d . . . . .
O9 O 0.85057(12) 0.5110(3) 0.8282(2) 0.0303(7) Uani 1 1 d . . . . .
O11 O 0.80807(11) 0.4000(3) 0.71487(19) 0.0281(7) Uani 1 1 d . . . . .
O6 O 0.71801(12) 0.3877(3) 0.95351(18) 0.0273(6) Uani 1 1 d . . . . .
O5 O 0.66348(11) 0.6885(3) 0.82662(19) 0.0252(6) Uani 1 1 d . . . . .
F2 F 1.01827(11) 1.2045(3) 0.82568(19) 0.0464(8) Uani 1 1 d . . . . .
N2 N 0.69773(12) 0.5367(3) 0.6562(2) 0.0160(6) Uani 1 1 d . . . . .
N5 N 0.61974(13) 0.6022(4) 0.8164(2) 0.0207(7) Uani 1 1 d . . . . .
N3 N 0.76500(12) 0.7428(3) 0.7498(2) 0.0177(6) Uani 1 1 d . . . . .
O4 O 0.57160(11) 0.6532(3) 0.8177(2) 0.0334(7) Uani 1 1 d . . . . .
N1 N 0.62409(12) 0.1718(3) 0.6433(2) 0.0179(6) Uani 1 1 d . . . . .
O8 O 0.78453(13) 0.2675(3) 0.8979(2) 0.0335(7) Uani 1 1 d . . . . .
N4 N 0.85574(14) 0.8332(4) 0.9440(2) 0.0259(7) Uani 1 1 d . . . . .
N6 N 0.75838(15) 0.2881(4) 0.9627(2) 0.0277(8) Uani 1 1 d . . . . .
O7 O 0.77174(13) 0.2175(4) 1.0292(2) 0.0398(8) Uani 1 1 d . . . . .
C14 C 0.71026(14) 0.6677(4) 0.6159(2) 0.0166(7) Uani 1 1 d . . . . .
N7 N 0.85479(14) 0.4427(4) 0.7583(3) 0.0300(8) Uani 1 1 d . . . . .
C15 C 0.74474(15) 0.7845(4) 0.6688(2) 0.0176(7) Uani 1 1 d . . . . .
C20 C 0.81114(15) 0.7808(4) 0.8907(3) 0.0211(8) Uani 1 1 d . . . . .
C16 C 0.75636(15) 0.9309(4) 0.6371(3) 0.0225(8) Uani 1 1 d . . . . .
H16 H 0.742230 0.958856 0.579644 0.027 Uiso 1 1 calc R U . . .
O10 O 0.90071(13) 0.4206(5) 0.7333(3) 0.0629(12) Uani 1 1 d . U . . .
C10 C 0.67001(14) 0.4215(4) 0.6107(2) 0.0169(7) Uani 1 1 d . . . . .
C3 C 0.57577(15) 0.1970(4) 0.5790(2) 0.0181(7) Uani 1 1 d . . . . .
C2 C 0.62128(16) 0.0357(4) 0.7002(3) 0.0207(8) Uani 1 1 d . . . . .
H2A H 0.659959 0.014145 0.730719 0.025 Uiso 1 1 calc R U . . .
H2B H 0.608855 -0.056175 0.664717 0.025 Uiso 1 1 calc R U . . .
C19 C 0.79668(15) 0.8435(4) 0.8010(3) 0.0210(8) Uani 1 1 d . . . . .
C13 C 0.69333(15) 0.6871(4) 0.5282(3) 0.0218(8) Uani 1 1 d . . . . .
H13 H 0.700617 0.782083 0.501018 0.026 Uiso 1 1 calc R U . . .
C5 C 0.48782(16) 0.3261(4) 0.5319(3) 0.0231(8) Uani 1 1 d . . . . .
H5 H 0.458012 0.395102 0.541948 0.028 Uiso 1 1 calc R U . . .
C9 C 0.66439(15) 0.2794(4) 0.6660(2) 0.0177(7) Uani 1 1 d . . . . .
C11 C 0.65392(15) 0.4327(4) 0.5230(2) 0.0195(7) Uani 1 1 d . . . . .
H11 H 0.634877 0.349055 0.491900 0.023 Uiso 1 1 calc R U . . .
C8 C 0.57219(16) 0.1169(4) 0.5018(3) 0.0226(8) Uani 1 1 d . . . . .
H8 H 0.600580 0.042769 0.492693 0.027 Uiso 1 1 calc R U . . .
C17 C 0.78842(17) 1.0335(4) 0.6899(3) 0.0270(9) Uani 1 1 d . . . . .
H17 H 0.796664 1.133359 0.669228 0.032 Uiso 1 1 calc R U . . .
C12 C 0.66599(16) 0.5679(5) 0.4810(3) 0.0232(8) Uani 1 1 d . . . . .
H12 H 0.655549 0.578017 0.420777 0.028 Uiso 1 1 calc R U . . .
C18 C 0.80880(16) 0.9917(4) 0.7734(3) 0.0247(8) Uani 1 1 d . . . . .
H18 H 0.830531 1.062378 0.810951 0.030 Uiso 1 1 calc R U . . .
C4 C 0.53380(15) 0.2995(4) 0.5946(3) 0.0199(8) Uani 1 1 d . . . . .
H4 H 0.536303 0.351796 0.648212 0.024 Uiso 1 1 calc R U . . .
C22 C 0.93266(16) 0.8679(5) 0.8566(3) 0.0263(9) Uani 1 1 d . . . . .
H22 H 0.927055 0.764290 0.836675 0.032 Uiso 1 1 calc R U . . .
C1 C 0.58018(16) 0.0612(5) 0.7655(3) 0.0277(9) Uani 1 1 d . . . . .
H1A H 0.541786 0.082188 0.735551 0.042 Uiso 1 1 calc R U . . .
H1B H 0.593101 0.149749 0.802144 0.042 Uiso 1 1 calc R U . . .
H1C H 0.579122 -0.031843 0.801079 0.042 Uiso 1 1 calc R U . . .
C7 C 0.52685(17) 0.1459(4) 0.4382(3) 0.0271(9) Uani 1 1 d . . . . .
H7 H 0.524066 0.094267 0.384362 0.033 Uiso 1 1 calc R U . . .
C21 C 0.90048(15) 0.9274(5) 0.9166(3) 0.0241(8) Uani 1 1 d . . . . .
C6 C 0.48630(17) 0.2505(5) 0.4547(3) 0.0278(9) Uani 1 1 d . . . . .
C25 C 0.94983(18) 1.1697(5) 0.9188(3) 0.0340(10) Uani 1 1 d . . . . .
H25 H 0.956698 1.271937 0.940160 0.041 Uiso 1 1 calc R U . . .
C23 C 0.97341(17) 0.9624(5) 0.8259(3) 0.0318(10) Uani 1 1 d . . . . .
H23 H 0.996027 0.924980 0.784565 0.038 Uiso 1 1 calc R U . . .
C24 C 0.98003(17) 1.1109(5) 0.8569(3) 0.0325(10) Uani 1 1 d . . . . .
C26 C 0.90910(17) 1.0761(5) 0.9492(3) 0.0317(10) Uani 1 1 d . . . . .
H26 H 0.887439 1.113352 0.991812 0.038 Uiso 1 1 calc R U . . .
C27 C 0.86534(18) 0.7713(6) 1.0327(3) 0.0362(11) Uani 1 1 d . . . . .
H27A H 0.827985 0.759629 1.054320 0.043 Uiso 1 1 calc R U . . .
H27B H 0.888429 0.846583 1.070276 0.043 Uiso 1 1 calc R U . . .
C28 C 0.8955(2) 0.6177(6) 1.0379(3) 0.0471(13) Uani 1 1 d . . . . .
H28A H 0.871749 0.541195 1.003543 0.071 Uiso 1 1 calc R U . . .
H28B H 0.902129 0.583400 1.097913 0.071 Uiso 1 1 calc R U . . .
H28C H 0.932225 0.628261 1.015797 0.071 Uiso 1 1 calc R U . . .

loop_
_atom_site_aniso_label
_atom_site_aniso_U_11
_atom_site_aniso_U_22
_atom_site_aniso_U_33
_atom_site_aniso_U_23
_atom_site_aniso_U_13
_atom_site_aniso_U_12
Sm1 0.01605(9) 0.01766(9) 0.01474(9) -0.00158(7) 0.00246(6) -0.00203(7)
O1 0.0187(12) 0.0165(11) 0.0179(14) 0.0014(10) 0.0003(10) -0.0008(10)
O2 0.0216(13) 0.0281(13) 0.0166(14) -0.0033(11) 0.0054(11) -0.0086(11)
F1 0.0367(14) 0.0364(13) 0.0343(16) 0.0063(12) -0.0155(12) -0.0067(11)
O3 0.0220(13) 0.0219(13) 0.0324(17) 0.0005(12) 0.0082(12) -0.0009(11)
O9 0.0232(14) 0.0362(16) 0.0307(17) -0.0103(13) 0.0001(12) -0.0006(12)
O11 0.0210(14) 0.0301(14) 0.0335(18) -0.0086(13) 0.0043(13) -0.0055(12)
O6 0.0280(15) 0.0332(15) 0.0217(16) 0.0012(12) 0.0066(12) -0.0012(12)
O5 0.0226(14) 0.0247(13) 0.0295(17) -0.0088(12) 0.0076(12) -0.0060(11)
F2 0.0319(14) 0.0526(17) 0.054(2) 0.0105(15) 0.0031(13) -0.0217(13)
N2 0.0134(13) 0.0170(13) 0.0181(16) 0.0015(12) 0.0042(11) 0.0000(11)
N5 0.0224(16) 0.0237(15) 0.0168(17) -0.0019(13) 0.0061(13) 0.0024(13)
N3 0.0163(14) 0.0174(13) 0.0212(17) -0.0026(12) 0.0089(12) -0.0003(12)
O4 0.0194(14) 0.0302(15) 0.052(2) -0.0014(14) 0.0112(14) 0.0025(12)
N1 0.0199(15) 0.0154(13) 0.0184(17) 0.0004(12) 0.0020(13) -0.0021(12)
O8 0.0390(18) 0.0385(17) 0.0235(17) 0.0014(13) 0.0058(14) 0.0109(14)
N4 0.0250(17) 0.0333(17) 0.0201(18) -0.0091(14) 0.0051(14) -0.0123(14)
N6 0.0316(19) 0.0284(17) 0.0215(19) 0.0029(14) -0.0030(15) -0.0101(15)
O7 0.0407(18) 0.053(2) 0.0232(18) 0.0173(15) -0.0038(14) -0.0071(15)
C14 0.0153(16) 0.0173(15) 0.0173(19) -0.0022(13) 0.0029(14) -0.0032(13)
N7 0.0244(17) 0.0294(17) 0.037(2) -0.0095(16) 0.0084(16) -0.0039(14)
C15 0.0149(16) 0.0191(16) 0.020(2) -0.0027(14) 0.0052(14) 0.0000(13)
C20 0.0183(18) 0.0246(18) 0.021(2) -0.0086(15) 0.0057(15) -0.0011(15)
C16 0.0213(18) 0.0187(16) 0.028(2) 0.0003(15) 0.0063(16) -0.0010(14)
O10 0.0220(17) 0.091(3) 0.079(3) -0.033(2) 0.0214(18) -0.0043(18)
C10 0.0119(16) 0.0162(15) 0.023(2) 0.0001(14) 0.0023(14) -0.0021(13)
C3 0.0174(17) 0.0200(16) 0.0167(19) -0.0005(14) 0.0015(14) -0.0047(14)
C2 0.0232(18) 0.0153(15) 0.023(2) 0.0030(14) 0.0018(15) -0.0040(14)
C19 0.0155(17) 0.0210(17) 0.027(2) -0.0060(15) 0.0056(15) -0.0016(14)
C13 0.0197(18) 0.0242(18) 0.021(2) 0.0047(15) 0.0021(15) -0.0034(15)
C5 0.0201(18) 0.0232(17) 0.026(2) 0.0019(16) 0.0027(16) -0.0020(15)
C9 0.0190(17) 0.0170(15) 0.0180(19) -0.0011(14) 0.0056(14) 0.0021(13)
C11 0.0169(17) 0.0250(17) 0.0165(19) -0.0023(14) 0.0020(14) -0.0057(14)
C8 0.0196(18) 0.0244(18) 0.024(2) -0.0056(16) 0.0049(16) -0.0051(15)
C17 0.026(2) 0.0161(16) 0.041(3) -0.0031(16) 0.0116(18) -0.0036(15)
C12 0.0204(18) 0.0321(19) 0.017(2) 0.0040(16) 0.0001(15) -0.0054(16)
C18 0.0233(18) 0.0210(17) 0.030(2) -0.0049(16) 0.0046(16) -0.0012(15)
C4 0.0211(18) 0.0174(15) 0.022(2) -0.0018(14) 0.0048(15) -0.0029(14)
C22 0.0192(19) 0.030(2) 0.028(2) -0.0026(17) -0.0004(17) -0.0040(16)
C1 0.024(2) 0.032(2) 0.027(2) 0.0086(17) 0.0013(17) -0.0023(16)
C7 0.031(2) 0.0249(19) 0.025(2) -0.0049(16) 0.0021(18) -0.0113(17)
C21 0.0166(18) 0.0314(19) 0.024(2) -0.0045(17) 0.0016(16) -0.0102(16)
C6 0.025(2) 0.0274(19) 0.027(2) 0.0060(17) -0.0089(18) -0.0094(16)
C25 0.032(2) 0.029(2) 0.039(3) -0.0104(19) -0.005(2) -0.0092(18)
C23 0.0210(19) 0.038(2) 0.036(3) -0.001(2) 0.0037(18) -0.0057(17)
C24 0.020(2) 0.039(2) 0.038(3) 0.004(2) 0.0009(19) -0.0105(18)
C26 0.026(2) 0.036(2) 0.033(3) -0.0114(19) 0.0021(19) -0.0067(18)
C27 0.030(2) 0.055(3) 0.023(2) -0.002(2) 0.0008(18) -0.019(2)
C28 0.044(3) 0.056(3) 0.036(3) 0.002(2) -0.010(2) -0.015(3)

loop_
_atom_type_symbol
_atom_type_description
_atom_type_scat_dispersion_real
_atom_type_scat_dispersion_imag
_atom_type_scat_source
C C 0.0033 0.0016 'International Tables Vol C Tables 4.2.6.8 and 6.1.1.4'
H H 0.0000 0.0000 'International Tables Vol C Tables 4.2.6.8 and 6.1.1.4'
F F 0.0171 0.0103 'International Tables Vol C Tables 4.2.6.8 and 6.1.1.4'
N N 0.0061 0.0033 'International Tables Vol C Tables 4.2.6.8 and 6.1.1.4'
O O 0.0106 0.0060 'International Tables Vol C Tables 4.2.6.8 and 6.1.1.4'
Sm Sm -0.1638 3.4418 'International Tables Vol C Tables 4.2.6.8 and 6.1.1.4'

loop_
_geom_angle_atom_site_label_1
_geom_angle_atom_site_label_2
_geom_angle_atom_site_label_3
_geom_angle
_geom_angle_site_symmetry_1
_geom_angle_site_symmetry_3
_geom_angle_publ_flag
O1 Sm1 O2 169.29(9) . . ?
O1 Sm1 O3 65.42(8) . . ?
O1 Sm1 O9 116.15(8) . . ?
O1 Sm1 O11 72.01(9) . . ?
O1 Sm1 O6 94.60(9) . . ?
O1 Sm1 O5 111.27(8) . . ?
O1 Sm1 N2 64.30(9) . . ?
O1 Sm1 N3 126.82(10) . . ?
O1 Sm1 O8 77.94(9) . . ?
O1 Sm1 N6 87.94(9) . . ?
O1 Sm1 N7 93.95(9) . . ?
O2 Sm1 O3 112.65(9) . . ?
O2 Sm1 O9 65.26(9) . . ?
O2 Sm1 O11 112.91(9) . . ?
O2 Sm1 O6 75.01(9) . . ?
O2 Sm1 O5 71.08(9) . . ?
O2 Sm1 N2 125.97(9) . . ?
O2 Sm1 N3 63.89(10) . . ?
O2 Sm1 O8 93.23(10) . . ?
O2 Sm1 N6 81.56(9) . . ?
O2 Sm1 N7 89.25(9) . . ?
O3 Sm1 O9 176.86(9) . . ?
O3 Sm1 N6 91.91(9) . . ?
O3 Sm1 N7 157.59(10) . . ?
O9 Sm1 N6 85.48(10) . . ?
O9 Sm1 N7 25.05(9) . . ?
O11 Sm1 O3 132.76(9) . . ?
O11 Sm1 O9 49.94(9) . . ?
O11 Sm1 O6 132.13(10) . . ?
O11 Sm1 O5 142.48(10) . . ?
O11 Sm1 N2 70.50(9) . . ?
O11 Sm1 N3 79.61(9) . . ?
O11 Sm1 O8 80.80(10) . . ?
O11 Sm1 N6 106.39(10) . . ?
O11 Sm1 N7 24.89(9) . . ?
O6 Sm1 O3 72.22(9) . . ?
O6 Sm1 O9 104.77(9) . . ?
O6 Sm1 O5 85.38(9) . . ?
O6 Sm1 N2 144.76(9) . . ?
O6 Sm1 N3 136.49(10) . . ?
O6 Sm1 N6 25.84(9) . . ?
O6 Sm1 N7 120.47(10) . . ?
O5 Sm1 O3 49.34(8) . . ?
O5 Sm1 O9 130.18(8) . . ?
O5 Sm1 N2 77.60(9) . . ?
O5 Sm1 N6 111.04(10) . . ?
O5 Sm1 N7 142.84(9) . . ?
N2 Sm1 O3 73.28(9) . . ?
N2 Sm1 O9 109.82(9) . . ?
N2 Sm1 N6 151.90(9) . . ?
N2 Sm1 N7 90.31(10) . . ?
N3 Sm1 O3 110.26(9) . . ?
N3 Sm1 O9 71.19(9) . . ?
N3 Sm1 O5 68.84(9) . . ?
N3 Sm1 N2 64.13(10) . . ?
N3 Sm1 N6 143.87(10) . . ?
N3 Sm1 N7 74.24(10) . . ?
O8 Sm1 O3 108.40(9) . . ?
O8 Sm1 O9 69.77(10) . . ?
O8 Sm1 O6 51.34(9) . . ?
O8 Sm1 O5 136.69(10) . . ?
O8 Sm1 N2 137.79(10) . . ?
O8 Sm1 N3 140.34(10) . . ?
O8 Sm1 N6 25.67(10) . . ?
O8 Sm1 N7 73.50(10) . . ?
N6 Sm1 N7 96.18(11) . . ?
C9 O1 Sm1 121.2(2) . . ?
C20 O2 Sm1 118.6(2) . . ?
N5 O3 Sm1 95.5(2) . . ?
N7 O9 Sm1 93.8(2) . . ?
N7 O11 Sm1 100.1(2) . . ?
N6 O6 Sm1 95.4(2) . . ?
N5 O5 Sm1 99.0(2) . . ?
C14 N2 Sm1 121.0(2) . . ?
C10 N2 Sm1 118.8(2) . . ?
C10 N2 C14 119.5(3) . . ?
O5 N5 O3 116.2(3) . . ?
O4 N5 O3 121.8(3) . . ?
O4 N5 O5 122.1(3) . . ?
C15 N3 Sm1 121.5(2) . . ?
C19 N3 Sm1 118.9(3) . . ?
C19 N3 C15 119.5(3) . . ?
C3 N1 C2 116.7(3) . . ?
C9 N1 C3 123.4(3) . . ?
C9 N1 C2 118.3(3) . . ?
N6 O8 Sm1 96.6(2) . . ?
C20 N4 C21 123.5(4) . . ?
C20 N4 C27 118.5(3) . . ?
C21 N4 C27 117.2(3) . . ?
O6 N6 Sm1 58.78(18) . . ?
O8 N6 Sm1 57.68(19) . . ?
O8 N6 O6 115.9(3) . . ?
O7 N6 Sm1 172.1(3) . . ?
O7 N6 O6 122.7(4) . . ?
O7 N6 O8 121.5(4) . . ?
N2 C14 C15 116.4(3) . . ?
N2 C14 C13 120.9(3) . . ?
C13 C14 C15 122.6(3) . . ?
O9 N7 Sm1 61.14(18) . . ?
O9 N7 O11 116.1(3) . . ?
O11 N7 Sm1 54.98(18) . . ?
O10 N7 Sm1 176.7(3) . . ?
O10 N7 O9 122.1(4) . . ?
O10 N7 O11 121.7(4) . . ?
N3 C15 C14 116.7(3) . . ?
N3 C15 C16 121.1(3) . . ?
C16 C15 C14 122.2(4) . . ?
O2 C20 N4 120.7(4) . . ?
O2 C20 C19 117.4(3) . . ?
N4 C20 C19 121.8(3) . . ?
C15 C16 H16 120.5 . . ?
C17 C16 C15 119.0(4) . . ?
C17 C16 H16 120.5 . . ?
N2 C10 C9 111.5(3) . . ?
N2 C10 C11 121.9(3) . . ?
C11 C10 C9 126.4(3) . . ?
C8 C3 N1 119.3(3) . . ?
C4 C3 N1 119.7(3) . . ?
C4 C3 C8 121.0(4) . . ?
N1 C2 H2A 109.2 . . ?
N1 C2 H2B 109.2 . . ?
N1 C2 C1 112.1(3) . . ?
H2A C2 H2B 107.9 . . ?
C1 C2 H2A 109.2 . . ?
C1 C2 H2B 109.2 . . ?
N3 C19 C20 111.6(3) . . ?
N3 C19 C18 122.0(4) . . ?
C18 C19 C20 126.2(4) . . ?
C14 C13 H13 120.2 . . ?
C12 C13 C14 119.7(3) . . ?
C12 C13 H13 120.2 . . ?
C4 C5 H5 120.8 . . ?
C6 C5 H5 120.8 . . ?
C6 C5 C4 118.4(4) . . ?
O1 C9 N1 120.9(3) . . ?
O1 C9 C10 117.8(3) . . ?
N1 C9 C10 121.3(3) . . ?
C10 C11 H11 120.5 . . ?
C10 C11 C12 119.0(3) . . ?
C12 C11 H11 120.5 . . ?
C3 C8 H8 120.3 . . ?
C7 C8 C3 119.4(4) . . ?
C7 C8 H8 120.3 . . ?
C16 C17 H17 120.0 . . ?
C16 C17 C18 120.0(4) . . ?
C18 C17 H17 120.0 . . ?
C13 C12 C11 118.9(4) . . ?
C13 C12 H12 120.5 . . ?
C11 C12 H12 120.5 . . ?
C19 C18 H18 120.8 . . ?
C17 C18 C19 118.4(4) . . ?
C17 C18 H18 120.8 . . ?
C3 C4 C5 119.6(4) . . ?
C3 C4 H4 120.2 . . ?
C5 C4 H4 120.2 . . ?
C21 C22 H22 120.6 . . ?
C21 C22 C23 118.9(4) . . ?
C23 C22 H22 120.6 . . ?
C2 C1 H1A 109.5 . . ?
C2 C1 H1B 109.5 . . ?
C2 C1 H1C 109.5 . . ?
H1A C1 H1B 109.5 . . ?
H1A C1 H1C 109.5 . . ?
H1B C1 H1C 109.5 . . ?
C8 C7 H7 120.8 . . ?
C6 C7 C8 118.3(4) . . ?
C6 C7 H7 120.8 . . ?
C22 C21 N4 118.8(4) . . ?
C22 C21 C26 121.9(4) . . ?
C26 C21 N4 119.3(4) . . ?
F1 C6 C5 117.8(4) . . ?
F1 C6 C7 119.1(4) . . ?
C7 C6 C5 123.1(4) . . ?
C24 C25 H25 120.8 . . ?
C24 C25 C26 118.4(4) . . ?
C26 C25 H25 120.8 . . ?
C22 C23 H23 120.8 . . ?
C24 C23 C22 118.3(4) . . ?
C24 C23 H23 120.8 . . ?
F2 C24 C25 118.0(4) . . ?
F2 C24 C23 118.6(4) . . ?
C23 C24 C25 123.3(4) . . ?
C21 C26 C25 119.0(4) . . ?
C21 C26 H26 120.5 . . ?
C25 C26 H26 120.5 . . ?
N4 C27 H27A 109.1 . . ?
N4 C27 H27B 109.1 . . ?
N4 C27 C28 112.4(4) . . ?
H27A C27 H27B 107.9 . . ?
C28 C27 H27A 109.1 . . ?
C28 C27 H27B 109.1 . . ?
C27 C28 H28A 109.5 . . ?
C27 C28 H28B 109.5 . . ?
C27 C28 H28C 109.5 . . ?
H28A C28 H28B 109.5 . . ?
H28A C28 H28C 109.5 . . ?
H28B C28 H28C 109.5 . . ?

loop_
_geom_bond_atom_site_label_1
_geom_bond_atom_site_label_2
_geom_bond_distance
_geom_bond_site_symmetry_2
_geom_bond_publ_flag
Sm1 O1 2.408(2) . ?
Sm1 O2 2.426(3) . ?
Sm1 O3 2.606(3) . ?
Sm1 O9 2.609(3) . ?
Sm1 O11 2.473(3) . ?
Sm1 O6 2.504(3) . ?
Sm1 O5 2.535(3) . ?
Sm1 N2 2.539(3) . ?
Sm1 N3 2.522(3) . ?
Sm1 O8 2.480(3) . ?
Sm1 N6 2.915(3) . ?
Sm1 N7 2.973(3) . ?
O1 C9 1.239(4) . ?
O2 C20 1.246(4) . ?
F1 C6 1.360(4) . ?
O3 N5 1.265(4) . ?
O9 N7 1.261(4) . ?
O11 N7 1.271(4) . ?
O6 N6 1.276(4) . ?
O5 N5 1.264(4) . ?
F2 C24 1.350(5) . ?
N2 C14 1.347(4) . ?
N2 C10 1.342(4) . ?
N5 O4 1.220(4) . ?
N3 C15 1.347(5) . ?
N3 C19 1.340(5) . ?
N1 C3 1.435(5) . ?
N1 C2 1.482(4) . ?
N1 C9 1.342(4) . ?
O8 N6 1.272(5) . ?
N4 C20 1.333(5) . ?
N4 C21 1.442(5) . ?
N4 C27 1.482(5) . ?
N6 O7 1.214(4) . ?
C14 C15 1.479(5) . ?
C14 C13 1.393(5) . ?
N7 O10 1.215(4) . ?
C15 C16 1.399(5) . ?
C20 C19 1.506(6) . ?
C16 H16 0.9500 . ?
C16 C17 1.370(6) . ?
C10 C9 1.519(5) . ?
C10 C11 1.384(5) . ?
C3 C8 1.389(5) . ?
C3 C4 1.373(5) . ?
C2 H2A 0.9900 . ?
C2 H2B 0.9900 . ?
C2 C1 1.519(5) . ?
C19 C18 1.392(5) . ?
C13 H13 0.9500 . ?
C13 C12 1.376(5) . ?
C5 H5 0.9500 . ?
C5 C4 1.384(5) . ?
C5 C6 1.372(6) . ?
C11 H11 0.9500 . ?
C11 C12 1.387(5) . ?
C8 H8 0.9500 . ?
C8 C7 1.386(5) . ?
C17 H17 0.9500 . ?
C17 C18 1.383(6) . ?
C12 H12 0.9500 . ?
C18 H18 0.9500 . ?
C4 H4 0.9500 . ?
C22 H22 0.9500 . ?
C22 C21 1.385(6) . ?
C22 C23 1.394(5) . ?
C1 H1A 0.9800 . ?
C1 H1B 0.9800 . ?
C1 H1C 0.9800 . ?
C7 H7 0.9500 . ?
C7 C6 1.365(6) . ?
C21 C26 1.386(6) . ?
C25 H25 0.9500 . ?
C25 C24 1.376(6) . ?
C25 C26 1.387(6) . ?
C23 H23 0.9500 . ?
C23 C24 1.372(6) . ?
C26 H26 0.9500 . ?
C27 H27A 0.9900 . ?
C27 H27B 0.9900 . ?
C27 C28 1.501(7) . ?
C28 H28A 0.9800 . ?
C28 H28B 0.9800 . ?
C28 H28C 0.9800 . ?

loop_
_geom_torsion_atom_site_label_1
_geom_torsion_atom_site_label_2
_geom_torsion_atom_site_label_3
_geom_torsion_atom_site_label_4
_geom_torsion
_geom_torsion_site_symmetry_1
_geom_torsion_site_symmetry_2
_geom_torsion_site_symmetry_3
_geom_torsion_site_symmetry_4
_geom_torsion_publ_flag
Sm1 O1 C9 N1 -150.3(3) . . . . ?
Sm1 O1 C9 C10 31.3(4) . . . . ?
Sm1 O2 C20 N4 -143.9(3) . . . . ?
Sm1 O2 C20 C19 37.5(4) . . . . ?
Sm1 O3 N5 O5 0.1(3) . . . . ?
Sm1 O3 N5 O4 179.0(3) . . . . ?
Sm1 O9 N7 O11 1.3(4) . . . . ?
Sm1 O9 N7 O10 -179.6(4) . . . . ?
Sm1 O11 N7 O9 -1.4(4) . . . . ?
Sm1 O11 N7 O10 179.5(4) . . . . ?
Sm1 O6 N6 O8 -8.5(3) . . . . ?
Sm1 O6 N6 O7 170.9(3) . . . . ?
Sm1 O5 N5 O3 -0.1(3) . . . . ?
Sm1 O5 N5 O4 -179.0(3) . . . . ?
Sm1 N2 C14 C15 -5.4(4) . . . . ?
Sm1 N2 C14 C13 172.0(3) . . . . ?
Sm1 N2 C10 C9 4.9(4) . . . . ?
Sm1 N2 C10 C11 -170.0(3) . . . . ?
Sm1 N3 C15 C14 -4.3(4) . . . . ?
Sm1 N3 C15 C16 176.1(3) . . . . ?
Sm1 N3 C19 C20 -0.7(4) . . . . ?
Sm1 N3 C19 C18 -175.1(3) . . . . ?
Sm1 O8 N6 O6 8.6(3) . . . . ?
Sm1 O8 N6 O7 -170.8(3) . . . . ?
O2 C20 C19 N3 -23.5(5) . . . . ?
O2 C20 C19 C18 150.6(4) . . . . ?
N2 C14 C15 N3 6.3(5) . . . . ?
N2 C14 C15 C16 -174.1(3) . . . . ?
N2 C14 C13 C12 -3.4(5) . . . . ?
N2 C10 C9 O1 -22.9(4) . . . . ?
N2 C10 C9 N1 158.6(3) . . . . ?
N2 C10 C11 C12 -1.0(5) . . . . ?
N3 C15 C16 C17 -0.7(5) . . . . ?
N3 C19 C18 C17 -1.6(6) . . . . ?
N1 C3 C8 C7 -177.2(3) . . . . ?
N1 C3 C4 C5 178.6(3) . . . . ?
N4 C20 C19 N3 157.9(3) . . . . ?
N4 C20 C19 C18 -28.0(6) . . . . ?
N4 C21 C26 C25 -176.1(4) . . . . ?
C14 N2 C10 C9 175.1(3) . . . . ?
C14 N2 C10 C11 0.2(5) . . . . ?
C14 C15 C16 C17 179.7(3) . . . . ?
C14 C13 C12 C11 2.5(6) . . . . ?
C15 N3 C19 C20 175.3(3) . . . . ?
C15 N3 C19 C18 0.9(5) . . . . ?
C15 C14 C13 C12 173.9(3) . . . . ?
C15 C16 C17 C18 0.0(6) . . . . ?
C20 N4 C21 C22 -60.4(6) . . . . ?
C20 N4 C21 C26 118.0(4) . . . . ?
C20 N4 C27 C28 81.6(5) . . . . ?
C20 C19 C18 C17 -175.1(4) . . . . ?
C16 C17 C18 C19 1.1(6) . . . . ?
C10 N2 C14 C15 -175.4(3) . . . . ?
C10 N2 C14 C13 2.0(5) . . . . ?
C10 C11 C12 C13 -0.4(5) . . . . ?
C3 N1 C2 C1 -73.7(4) . . . . ?
C3 N1 C9 O1 166.4(3) . . . . ?
C3 N1 C9 C10 -15.2(5) . . . . ?
C3 C8 C7 C6 -1.6(6) . . . . ?
C2 N1 C3 C8 -83.3(4) . . . . ?
C2 N1 C3 C4 96.6(4) . . . . ?
C2 N1 C9 O1 1.3(5) . . . . ?
C2 N1 C9 C10 179.7(3) . . . . ?
C19 N3 C15 C14 179.8(3) . . . . ?
C19 N3 C15 C16 0.2(5) . . . . ?
C13 C14 C15 N3 -171.1(3) . . . . ?
C13 C14 C15 C16 8.5(5) . . . . ?
C9 N1 C3 C8 111.4(4) . . . . ?
C9 N1 C3 C4 -68.7(5) . . . . ?
C9 N1 C2 C1 92.4(4) . . . . ?
C9 C10 C11 C12 -175.2(3) . . . . ?
C11 C10 C9 O1 151.7(4) . . . . ?
C11 C10 C9 N1 -26.7(5) . . . . ?
C8 C3 C4 C5 -1.4(5) . . . . ?
C8 C7 C6 F1 178.7(3) . . . . ?
C8 C7 C6 C5 -1.2(6) . . . . ?
C4 C3 C8 C7 2.9(6) . . . . ?
C4 C5 C6 F1 -177.3(3) . . . . ?
C4 C5 C6 C7 2.6(6) . . . . ?
C22 C21 C26 C25 2.2(7) . . . . ?
C22 C23 C24 F2 -178.2(4) . . . . ?
C22 C23 C24 C25 2.2(7) . . . . ?
C21 N4 C20 O2 167.9(4) . . . . ?
C21 N4 C20 C19 -13.6(6) . . . . ?
C21 N4 C27 C28 -88.6(4) . . . . ?
C21 C22 C23 C24 0.2(6) . . . . ?
C6 C5 C4 C3 -1.2(5) . . . . ?
C23 C22 C21 N4 175.9(4) . . . . ?
C23 C22 C21 C26 -2.4(6) . . . . ?
C24 C25 C26 C21 0.2(7) . . . . ?
C26 C25 C24 F2 177.9(4) . . . . ?
C26 C25 C24 C23 -2.4(7) . . . . ?
C27 N4 C20 O2 -1.7(6) . . . . ?
C27 N4 C20 C19 176.9(3) . . . . ?
C27 N4 C21 C22 109.3(4) . . . . ?
C27 N4 C21 C26 -72.4(5) . . . . ?
